data_7053624
loop_
_publ_author_name
'Aijaz, Arshad'
'Lama, Prem'
'Sa\~nudo, E. Carolina'
'Mishra, Rupali'
'Bharadwaj, Parimal K.'

_publ_section_title
;
 Coordination polymers of various architectures built with mixed
 imidazole/benzimidazole and carboxylate donor ligands and different metal
 ions: syntheses, structural features and magnetic properties
;
_journal_issue 11
_journal_name_full 'New Journal of Chemistry'
_journal_page_first 2502
_journal_paper_doi 10.1039/c0nj00302f
_journal_volume 34
_journal_year 2010
_chemical_formula_moiety 'C40 H33 Cd2 N8 O11'
_chemical_formula_sum 'C40 H33 Cd2 N8 O11'
_chemical_formula_weight 1026.56
_chemical_name_systematic
;
?
;
_space_group_IT_number 1
_symmetry_cell_setting triclinic
_symmetry_space_group_name_Hall 'P 1'
_symmetry_space_group_name_H-M 'P 1'
_atom_sites_solution_hydrogens geom
_atom_sites_solution_primary direct
_atom_sites_solution_secondary difmap
_audit_creation_method SHELXL-97
_cell_angle_alpha 97.973(5)
_cell_angle_beta 104.956(4)
_cell_angle_gamma 104.565(5)
_cell_formula_units_Z 1
_cell_length_a 9.147(5)
_cell_length_b 9.219(2)
_cell_length_c 14.604(3)
_cell_measurement_reflns_used 999
_cell_measurement_temperature 100(2)
_cell_measurement_theta_max 25.5
_cell_measurement_theta_min 2.34
_cell_volume 1123.9(7)
_computing_cell_refinement 'SAINT 6.45 ( Bruker, 2003)'
_computing_data_collection 'SMART 5.628 (Bruker, 2003)'
_computing_data_reduction 'SAINT 6.45 ( Bruker, 2003)'
_computing_molecular_graphics 'DIAMOND 2.1e'
_computing_structure_refinement 'SHELXL-97 (Sheldrick, 1997)'
_computing_structure_solution SIR-97
_diffrn_ambient_temperature 100(2)
_diffrn_measured_fraction_theta_full 0.971
_diffrn_measured_fraction_theta_max 0.971
_diffrn_measurement_device_type 'BRUKER SMART APEX'
_diffrn_measurement_method /w-scans
_diffrn_radiation_monochromator graphite
_diffrn_radiation_source 'fine-focus sealed tube'
_diffrn_radiation_type MoK\a
_diffrn_radiation_wavelength 0.71073
_diffrn_reflns_av_R_equivalents 0.0207
_diffrn_reflns_av_sigmaI/netI 0.0527
_diffrn_reflns_limit_h_max 7
_diffrn_reflns_limit_h_min -11
_diffrn_reflns_limit_k_max 11
_diffrn_reflns_limit_k_min -10
_diffrn_reflns_limit_l_max 17
_diffrn_reflns_limit_l_min -15
_diffrn_reflns_number 5904
_diffrn_reflns_theta_full 25.50
_diffrn_reflns_theta_max 25.50
_diffrn_reflns_theta_min 2.34
_exptl_absorpt_coefficient_mu 1.010
_exptl_absorpt_correction_T_max 0.9057
_exptl_absorpt_correction_T_min 0.8632
_exptl_absorpt_correction_type empirical
_exptl_absorpt_process_details SADABS
_exptl_crystal_colour colorless
_exptl_crystal_density_diffrn 1.517
_exptl_crystal_density_method 'not measured'
_exptl_crystal_description block
_exptl_crystal_F_000 513
_exptl_crystal_size_max 0.15
_exptl_crystal_size_mid 0.12
_exptl_crystal_size_min 0.10
_refine_diff_density_max 1.002
_refine_diff_density_min -0.519
_refine_diff_density_rms 0.139
_refine_ls_abs_structure_details 'Flack H D (1983), Acta Cryst. A39, 876-881'
_refine_ls_abs_structure_Flack 0.001(5)
_refine_ls_extinction_method none
_refine_ls_goodness_of_fit_ref 1.094
_refine_ls_hydrogen_treatment refU
_refine_ls_matrix_type full
_refine_ls_number_parameters 570
_refine_ls_number_reflns 4862
_refine_ls_number_restraints 8
_refine_ls_restrained_S_all 1.094
_refine_ls_R_factor_all 0.0570
_refine_ls_R_factor_gt 0.0514
_refine_ls_shift/su_max 0.000
_refine_ls_shift/su_mean 0.000
_refine_ls_structure_factor_coef Fsqd
_refine_ls_weighting_details 'calc w=1/[\s^2^(Fo^2^)+(0.0981P)^2^+0.1713P] where P=(Fo^2^+2Fc^2^)/3'
_refine_ls_weighting_scheme calc
_refine_ls_wR_factor_gt 0.1375
_refine_ls_wR_factor_ref 0.1462
_reflns_number_gt 4391
_reflns_number_total 4862
_reflns_threshold_expression >2sigma(I)
_cod_data_source_file c0nj00302f.txt
_cod_data_source_block 4
_cod_depositor_comments
;
The following automatic conversions were performed:

'_symmetry_cell_setting' value 'Triclinic' changed to 'triclinic'
according to /home/saulius/struct/CIF-dictionaries/cif_core.dic
dictionary named 'cif_core.dic' version 2.4.2 from 2011-04-26.

Automatic conversion script
Id: cif_fix_values 1891 2012-01-12 08:04:46Z andrius 
;
_cod_original_sg_symbol_H-M P1
_cod_database_code 7053624

loop_
_symmetry_equiv_pos_as_xyz
'x, y, z'

loop_
_atom_site_label
_atom_site_type_symbol
_atom_site_fract_x
_atom_site_fract_y
_atom_site_fract_z
_atom_site_U_iso_or_equiv
_atom_site_adp_type
_atom_site_occupancy
_atom_site_symmetry_multiplicity
_atom_site_calc_flag
_atom_site_refinement_flags
Cd1 Cd 1.40284(6) 0.92096(6) 0.81123(4) 0.0351(2) Uani 1 1 d .
Cd2 Cd 0.66166(6) 1.75242(6) 0.40398(4) 0.0370(2) Uani 1 1 d .
O1 O 1.1941(12) 0.8310(12) 0.8729(7) 0.052(2) Uani 1 1 d .
O2 O 1.4323(9) 0.8689(10) 0.9676(6) 0.0482(19) Uani 1 1 d .
O3 O 1.2401(10) 1.0026(9) 0.6880(6) 0.0344(19) Uani 1 1 d .
O4 O 1.3471(10) 1.1617(9) 0.8336(5) 0.0453(19) Uani 1 1 d .
O5 O 0.4018(13) 1.5923(13) 0.3304(6) 0.052(3) Uani 1 1 d .
O6 O 0.5530(11) 1.6152(11) 0.2362(6) 0.052(2) Uani 1 1 d .
O7 O 0.6074(12) 1.9848(10) 0.3876(6) 0.053(2) Uani 1 1 d .
O8 O 0.6416(13) 1.9285(11) 0.5320(7) 0.048(3) Uani 1 1 d .
N1 N 0.8890(14) 0.8104(14) 1.3641(7) 0.048(3) Uani 1 1 d .
N2 N 1.0522(11) 0.8112(11) 1.2796(6) 0.043(2) Uani 1 1 d .
N3 N 0.7706(10) 1.6463(10) 0.5259(7) 0.028(2) Uani 1 1 d .
N4 N 0.9195(10) 1.5372(9) 0.6165(5) 0.0292(17) Uani 1 1 d .
N5 N -0.3317(12) 1.0212(12) -0.1501(7) 0.046(2) Uani 1 1 d .
N6 N -0.0875(11) 1.1400(10) -0.0582(6) 0.040(2) Uani 1 1 d .
N7 N 0.3852(12) 2.7195(12) 0.6962(7) 0.032(2) Uani 1 1 d .
N8 N 0.4131(11) 2.5255(9) 0.6050(6) 0.0312(18) Uani 1 1 d .
C1 C 1.0449(15) 0.8282(16) 1.4263(8) 0.051(3) Uani 1 1 d .
H1 H 1.0747 0.8404 1.4934 0.061 Uiso 1 1 calc R
C2 C 1.1368(16) 0.8243(16) 1.3723(8) 0.054(3) Uani 1 1 d .
H2 H 1.2434 0.8297 1.3940 0.065 Uiso 1 1 calc R
C3 C 0.9061(17) 0.8040(17) 1.2805(9) 0.060(4) Uani 1 1 d .
H3 H 0.8239 0.7950 1.2250 0.073 Uiso 1 1 calc R
C4 C 1.1118(15) 0.8119(15) 1.1967(7) 0.048(3) Uani 1 1 d .
C5 C 1.0021(18) 0.7558(18) 1.1023(9) 0.062(4) Uani 1 1 d .
H5 H 0.8941 0.7116 1.0911 0.075 Uiso 1 1 calc R
C6 C 1.0720(15) 0.7731(16) 1.0247(8) 0.055(3) Uani 1 1 d .
H6 H 1.0044 0.7487 0.9615 0.066 Uiso 1 1 calc R
C7 C 1.2222(14) 0.8200(14) 1.0381(7) 0.043(3) Uani 1 1 d D
C8 C 1.3254(16) 0.8700(15) 1.1345(8) 0.053(3) Uani 1 1 d .
H8 H 1.4337 0.9090 1.1443 0.064 Uiso 1 1 calc R
C9 C 1.2745(14) 0.8636(14) 1.2118(7) 0.048(3) Uani 1 1 d .
H9 H 1.3457 0.8929 1.2742 0.057 Uiso 1 1 calc R
C10 C 1.2924(13) 0.8431(13) 0.9558(7) 0.043(3) Uani 1 1 d D
C11 C 0.8360(14) 1.7382(12) 0.6170(8) 0.039(2) Uani 1 1 d .
H11 H 0.8198 1.8317 0.6368 0.047 Uiso 1 1 calc R
C12 C 0.9268(15) 1.6712(12) 0.6727(8) 0.043(3) Uani 1 1 d .
H12 H 0.9846 1.7092 0.7380 0.052 Uiso 1 1 calc R
C13 C 0.8271(13) 1.5276(12) 0.5286(8) 0.035(2) Uani 1 1 d .
H13 H 0.8046 1.4479 0.4756 0.043 Uiso 1 1 calc R
C14 C 0.9976(12) 1.4295(11) 0.6470(8) 0.030(2) Uani 1 1 d .
C15 C 1.0105(14) 1.3145(13) 0.5803(7) 0.039(2) Uani 1 1 d .
H15 H 0.9660 1.3045 0.5140 0.046 Uiso 1 1 calc R
C16 C 1.0933(14) 1.2118(12) 0.6157(9) 0.041(3) Uani 1 1 d .
H16 H 1.0973 1.1299 0.5723 0.049 Uiso 1 1 calc R
C17 C 1.1661(12) 1.2324(11) 0.7117(7) 0.030(2) Uani 1 1 d .
C18 C 1.1566(14) 1.3474(14) 0.7765(8) 0.044(3) Uani 1 1 d .
H18 H 1.2078 1.3591 0.8422 0.053 Uiso 1 1 calc R
C19 C 1.0731(15) 1.4478(12) 0.7478(7) 0.040(3) Uani 1 1 d .
H19 H 1.0665 1.5252 0.7933 0.048 Uiso 1 1 calc R
C20 C 1.2577(13) 1.1247(12) 0.7452(9) 0.035(2) Uani 1 1 d .
C21 C -0.2307(15) 0.9479(15) -0.1764(9) 0.056(3) Uani 1 1 d .
H21 H -0.2616 0.8619 -0.2265 0.067 Uiso 1 1 calc R
C22 C -0.0853(14) 1.0158(14) -0.1212(10) 0.052(3) Uani 1 1 d .
H22 H 0.0035 0.9858 -0.1239 0.062 Uiso 1 1 calc R
C23 C -0.2382(16) 1.1392(16) -0.0840(10) 0.058(3) Uani 1 1 d .
H23 H -0.2729 1.2165 -0.0570 0.069 Uiso 1 1 calc R
C24 C 0.0427(14) 1.2441(15) 0.0175(8) 0.047(3) Uani 1 1 d .
C25 C 0.1973(16) 1.2617(14) 0.0164(9) 0.051(3) Uani 1 1 d .
H25 H 0.2199 1.2077 -0.0342 0.061 Uiso 1 1 calc R
C26 C 0.3160(16) 1.3638(15) 0.0943(9) 0.053(3) Uani 1 1 d .
H26 H 0.4201 1.3781 0.0937 0.064 Uiso 1 1 calc R
C27 C 0.2930(14) 1.4451(15) 0.1718(8) 0.045(3) Uani 1 1 d .
C28 C 0.140(2) 1.4359(19) 0.1688(11) 0.077(5) Uani 1 1 d .
H28 H 0.1203 1.5002 0.2161 0.093 Uiso 1 1 calc R
C29 C 0.014(3) 1.330(3) 0.0952(19) 0.075(6) Uani 1 1 d .
H29 H -0.0892 1.3164 0.0973 0.108 Uiso 1 1 calc R
C30 C 0.4229(14) 1.5550(13) 0.2516(7) 0.038(2) Uani 1 1 d .
C31 C 0.3389(14) 2.7337(12) 0.6010(8) 0.041(3) Uani 1 1 d .
H31 H 0.2983 2.8102 0.5797 0.049 Uiso 1 1 calc R
C32 C 0.3612(17) 2.6226(14) 0.5457(9) 0.054(3) Uani 1 1 d .
H32 H 0.3457 2.6098 0.4792 0.065 Uiso 1 1 calc R
C33 C 0.4312(13) 2.5957(12) 0.6972(7) 0.031(2) Uani 1 1 d .
H33 H 0.4703 2.5611 0.7527 0.037 Uiso 1 1 calc R
C34 C 0.4640(13) 2.3945(13) 0.5772(8) 0.033(2) Uani 1 1 d .
C35 C 0.4179(16) 2.3291(14) 0.4769(8) 0.051(3) Uani 1 1 d .
H35 H 0.3516 2.3659 0.4325 0.061 Uiso 1 1 calc R
C36 C 0.470(2) 2.2133(15) 0.4457(9) 0.060(4) Uani 1 1 d .
H36 H 0.4507 2.1794 0.3794 0.081 Uiso 1 1 calc R
C37 C 0.5551(14) 2.1418(12) 0.5119(8) 0.040(2) Uani 1 1 d .
C38 C 0.5902(17) 2.2002(16) 0.6111(9) 0.050(3) Uani 1 1 d .
H38 H 0.6428 2.1551 0.6570 0.059 Uiso 1 1 calc R
C39 C 0.5421(15) 2.3333(14) 0.6404(7) 0.046(3) Uani 1 1 d .
H39 H 0.5679 2.3759 0.7062 0.055 Uiso 1 1 calc R
C40 C 0.5988(13) 2.0105(13) 0.4774(9) 0.040(3) Uani 1 1 d .
O1W O 0.6025(10) 1.6791(10) 0.0584(6) 0.050(2) Uani 1 1 d D
O2W O 1.5903(16) 1.4525(13) 0.8942(9) 0.078(3) Uani 1 1 d D
O3W O 0.7845(18) 2.2403(15) 0.3406(10) 0.102(4) Uani 1 1 d D
H1W1 H 0.596(11) 1.767(5) 0.079(6) 0.05(2) Uiso 1 1 d D
H2W1 H 0.60(2) 1.634(11) 0.106(6) 0.09(5) Uiso 1 1 d D
H1W2 H 1.587(15) 1.384(11) 0.929(8) 0.08(4) Uiso 1 1 d D
H2W2 H 1.53(2) 1.50(2) 0.911(15) 0.19(10) Uiso 1 1 d D
H1W3 H 0.795(12) 2.189(10) 0.288(5) 0.10(3) Uiso 1 1 d D

loop_
_atom_site_aniso_label
_atom_site_aniso_U_11
_atom_site_aniso_U_22
_atom_site_aniso_U_33
_atom_site_aniso_U_23
_atom_site_aniso_U_13
_atom_site_aniso_U_12
Cd1 0.0408(5) 0.0401(5) 0.0296(4) 0.0059(3) 0.0074(4) 0.0255(4)
Cd2 0.0404(5) 0.0453(5) 0.0281(4) 0.0030(3) 0.0045(4) 0.0268(4)
O1 0.052(6) 0.066(6) 0.045(5) 0.012(4) 0.012(4) 0.035(5)
O2 0.029(4) 0.072(5) 0.046(4) 0.017(4) 0.010(4) 0.018(4)
O3 0.038(5) 0.037(4) 0.033(4) 0.007(3) 0.006(4) 0.024(4)
O4 0.052(5) 0.047(4) 0.037(4) 0.007(3) 0.002(4) 0.028(4)
O5 0.053(6) 0.076(7) 0.018(5) 0.002(4) 0.012(4) 0.006(5)
O6 0.052(6) 0.077(6) 0.022(4) 0.000(4) 0.011(4) 0.016(5)
O7 0.065(6) 0.065(5) 0.026(4) 0.001(4) -0.001(4) 0.035(5)
O8 0.082(8) 0.052(6) 0.039(6) 0.026(4) 0.023(5) 0.055(6)
N1 0.036(6) 0.068(7) 0.034(6) -0.009(5) 0.005(5) 0.023(5)
N2 0.034(5) 0.055(6) 0.031(4) 0.000(4) 0.003(4) 0.012(4)
N3 0.018(5) 0.021(4) 0.043(5) 0.001(3) 0.007(4) 0.004(4)
N4 0.027(4) 0.034(4) 0.024(4) 0.000(3) 0.001(3) 0.014(4)
N5 0.042(6) 0.060(6) 0.030(5) 0.000(4) -0.006(4) 0.025(5)
N6 0.035(5) 0.049(5) 0.036(5) 0.003(4) 0.012(4) 0.012(4)
N7 0.034(5) 0.031(5) 0.033(5) 0.005(4) 0.008(4) 0.015(4)
N8 0.037(5) 0.026(4) 0.035(4) 0.008(3) 0.009(4) 0.016(4)
C1 0.042(7) 0.080(9) 0.031(6) 0.005(5) 0.007(5) 0.027(6)
C2 0.041(7) 0.087(9) 0.028(5) 0.014(5) -0.005(5) 0.022(7)
C3 0.055(8) 0.098(10) 0.032(6) 0.007(6) 0.003(6) 0.042(8)
C4 0.046(7) 0.073(8) 0.020(5) 0.008(5) 0.000(5) 0.023(6)
C5 0.048(8) 0.094(10) 0.041(6) 0.010(6) 0.011(6) 0.018(7)
C6 0.038(7) 0.091(9) 0.025(5) 0.003(5) -0.001(5) 0.014(6)
C7 0.040(7) 0.060(7) 0.027(5) 0.007(4) 0.003(5) 0.021(5)
C8 0.047(7) 0.071(8) 0.035(6) -0.004(5) 0.004(5) 0.025(6)
C9 0.030(6) 0.070(8) 0.025(5) 0.004(5) -0.006(5) 0.002(6)
C10 0.041(7) 0.048(6) 0.030(5) -0.001(4) -0.004(5) 0.018(5)
C11 0.047(7) 0.035(5) 0.043(6) 0.007(4) 0.009(5) 0.029(5)
C12 0.057(8) 0.033(5) 0.036(5) 0.003(4) 0.005(5) 0.019(5)
C13 0.036(6) 0.033(5) 0.035(5) 0.013(4) 0.005(5) 0.009(4)
C14 0.022(5) 0.020(5) 0.053(6) 0.003(4) 0.015(5) 0.012(4)
C15 0.042(7) 0.046(6) 0.025(6) 0.002(5) 0.005(5) 0.018(6)
C16 0.037(6) 0.029(5) 0.060(8) 0.004(5) 0.014(6) 0.018(5)
C17 0.027(5) 0.026(4) 0.042(5) 0.011(4) 0.005(4) 0.023(4)
C18 0.044(7) 0.061(7) 0.035(6) 0.014(5) 0.010(5) 0.028(6)
C19 0.060(7) 0.042(6) 0.029(5) 0.005(4) 0.011(5) 0.039(5)
C20 0.034(6) 0.039(6) 0.050(7) 0.018(5) 0.024(5) 0.025(5)
C21 0.034(7) 0.058(7) 0.058(7) -0.027(6) 0.015(6) 0.004(5)
C22 0.028(6) 0.054(7) 0.076(8) 0.001(6) 0.023(6) 0.013(5)
C23 0.039(7) 0.073(9) 0.055(7) -0.011(6) 0.008(6) 0.026(7)
C24 0.036(6) 0.069(8) 0.036(6) -0.004(5) 0.011(5) 0.023(6)
C25 0.051(8) 0.057(7) 0.042(6) 0.003(5) 0.016(6) 0.016(6)
C26 0.039(7) 0.069(8) 0.049(7) 0.003(6) 0.014(6) 0.017(6)
C27 0.033(6) 0.069(8) 0.038(6) 0.005(5) 0.013(5) 0.022(5)
C28 0.092(13) 0.082(11) 0.039(8) -0.015(7) 0.019(8) 0.028(10)
C29 0.082(14) 0.085(10) 0.063(15) -0.020(10) 0.046(13) 0.029(10)
C30 0.042(7) 0.051(6) 0.026(5) 0.003(4) 0.014(5) 0.023(5)
C31 0.058(8) 0.042(6) 0.038(6) 0.018(4) 0.019(5) 0.033(5)
C32 0.084(10) 0.064(8) 0.035(6) 0.025(6) 0.027(7) 0.060(7)
C33 0.031(6) 0.035(6) 0.025(5) 0.005(4) 0.005(4) 0.013(5)
C34 0.033(6) 0.034(6) 0.037(6) 0.014(5) 0.016(5) 0.010(5)
C35 0.063(8) 0.050(6) 0.031(5) -0.005(4) -0.007(5) 0.034(6)
C36 0.096(11) 0.055(7) 0.021(6) -0.010(5) -0.017(7) 0.054(8)
C37 0.043(7) 0.033(5) 0.042(6) 0.006(4) 0.008(5) 0.017(5)
C38 0.066(9) 0.059(8) 0.044(7) 0.027(6) 0.018(6) 0.043(8)
C39 0.062(8) 0.056(7) 0.028(5) -0.001(5) 0.004(6) 0.049(7)
C40 0.018(5) 0.034(6) 0.056(7) -0.005(5) -0.002(5) 0.008(5)
O1W 0.046(5) 0.057(5) 0.044(5) 0.006(4) 0.007(4) 0.020(4)
O2W 0.086(9) 0.060(6) 0.099(8) 0.010(6) 0.046(7) 0.027(6)
O3W 0.109(11) 0.084(9) 0.099(10) 0.015(7) 0.033(8) 0.006(8)

loop_
_atom_type_symbol
_atom_type_description
_atom_type_scat_dispersion_real
_atom_type_scat_dispersion_imag
_atom_type_scat_source
C C 0.0033 0.0016 'International Tables Vol C Tables 4.2.6.8 and 6.1.1.4'
H H 0.0000 0.0000 'International Tables Vol C Tables 4.2.6.8 and 6.1.1.4'
N N 0.0061 0.0033 'International Tables Vol C Tables 4.2.6.8 and 6.1.1.4'
O O 0.0106 0.0060 'International Tables Vol C Tables 4.2.6.8 and 6.1.1.4'
Cd Cd -0.8075 1.2024 'International Tables Vol C Tables 4.2.6.8 and 6.1.1.4'

loop_
_geom_angle_atom_site_label_1
_geom_angle_atom_site_label_2
_geom_angle_atom_site_label_3
_geom_angle
_geom_angle_site_symmetry_1
_geom_angle_site_symmetry_3
N5 Cd1 N7 95.0(4) 1_756 1_635
N5 Cd1 O1 144.4(3) 1_756 .
N7 Cd1 O1 104.7(4) 1_635 .
N5 Cd1 O2 89.9(3) 1_756 .
N7 Cd1 O2 114.2(3) 1_635 .
O1 Cd1 O2 55.1(3) . .
N5 Cd1 O3 118.4(3) 1_756 .
N7 Cd1 O3 87.9(3) 1_635 .
O1 Cd1 O3 92.0(3) . .
O2 Cd1 O3 143.1(3) . .
N5 Cd1 O4 96.2(3) 1_756 .
N7 Cd1 O4 143.0(3) 1_635 .
O1 Cd1 O4 85.6(3) . .
O2 Cd1 O4 100.9(3) . .
O3 Cd1 O4 55.9(3) . .
N5 Cd1 C10 116.0(3) 1_756 .
N7 Cd1 C10 114.6(4) 1_635 .
O1 Cd1 C10 28.6(3) . .
O2 Cd1 C10 26.7(3) . .
O3 Cd1 C10 118.1(3) . .
O4 Cd1 C10 91.5(3) . .
N5 Cd1 C20 110.1(4) 1_756 .
N7 Cd1 C20 115.3(4) 1_635 .
O1 Cd1 C20 88.0(3) . .
O2 Cd1 C20 123.9(3) . .
O3 Cd1 C20 27.6(3) . .
O4 Cd1 C20 28.3(3) . .
C10 Cd1 C20 105.9(3) . .
N1 Cd2 N3 91.4(4) 1_564 .
N1 Cd2 O5 136.6(3) 1_564 .
N3 Cd2 O5 106.0(3) . .
N1 Cd2 O7 96.0(4) 1_564 .
N3 Cd2 O7 137.7(3) . .
O5 Cd2 O7 96.7(4) . .
N1 Cd2 O8 117.3(4) 1_564 .
N3 Cd2 O8 84.0(3) . .
O5 Cd2 O8 104.0(4) . .
O7 Cd2 O8 55.6(3) . .
N1 Cd2 O6 82.4(3) 1_564 .
N3 Cd2 O6 122.8(3) . .
O5 Cd2 O6 54.6(3) . .
O7 Cd2 O6 99.6(3) . .
O8 Cd2 O6 147.8(3) . .
N1 Cd2 C30 109.9(3) 1_564 .
N3 Cd2 C30 116.0(3) . .
O5 Cd2 C30 26.9(3) . .
O7 Cd2 C30 100.4(3) . .
O8 Cd2 C30 128.0(4) . .
O6 Cd2 C30 27.8(3) . .
N1 Cd2 C40 111.6(4) 1_564 .
N3 Cd2 C40 110.6(4) . .
O5 Cd2 C40 99.2(4) . .
O7 Cd2 C40 29.1(3) . .
O8 Cd2 C40 26.8(3) . .
O6 Cd2 C40 124.6(3) . .
C30 Cd2 C40 115.0(3) . .
C10 O1 Cd1 90.7(7) . .
C10 O2 Cd1 91.4(6) . .
C20 O3 Cd1 91.6(7) . .
C20 O4 Cd1 89.3(6) . .
C30 O5 Cd2 94.2(8) . .
C30 O6 Cd2 89.5(6) . .
C40 O7 Cd2 91.6(7) . .
C40 O8 Cd2 92.7(8) . .
C3 N1 C1 103.8(11) . .
C3 N1 Cd2 128.5(10) . 1_546
C1 N1 Cd2 126.3(8) . 1_546
C3 N2 C2 106.1(10) . .
C3 N2 C4 127.3(10) . .
C2 N2 C4 126.6(10) . .
C13 N3 C11 106.0(9) . .
C13 N3 Cd2 133.8(8) . .
C11 N3 Cd2 117.3(7) . .
C13 N4 C12 107.0(9) . .
C13 N4 C14 126.8(9) . .
C12 N4 C14 126.2(8) . .
C23 N5 C21 103.8(11) . .
C23 N5 Cd1 128.9(9) . 1_354
C21 N5 Cd1 125.8(8) . 1_354
C23 N6 C22 104.5(9) . .
C23 N6 C24 128.3(10) . .
C22 N6 C24 127.2(10) . .
C33 N7 C31 107.7(9) . .
C33 N7 Cd1 134.8(8) . 1_475
C31 N7 Cd1 116.5(7) . 1_475
C33 N8 C32 105.5(9) . .
C33 N8 C34 126.1(9) . .
C32 N8 C34 127.5(8) . .
C2 C1 N1 107.9(10) . .
C2 C1 H1 126.0 . .
N1 C1 H1 126.0 . .
C1 C2 N2 108.6(11) . .
C1 C2 H2 125.7 . .
N2 C2 H2 125.7 . .
N1 C3 N2 113.6(11) . .
N1 C3 H3 123.2 . .
N2 C3 H3 123.2 . .
C9 C4 C5 121.8(11) . .
C9 C4 N2 119.5(9) . .
C5 C4 N2 118.7(11) . .
C4 C5 C6 114.4(12) . .
C4 C5 H5 122.8 . .
C6 C5 H5 122.8 . .
C7 C6 C5 123.8(11) . .
C7 C6 H6 118.1 . .
C5 C6 H6 118.1 . .
C6 C7 C8 118.5(10) . .
C6 C7 C10 122.8(10) . .
C8 C7 C10 118.3(10) . .
C9 C8 C7 123.0(12) . .
C9 C8 H8 118.5 . .
C7 C8 H8 118.5 . .
C8 C9 C4 118.2(10) . .
C8 C9 H9 120.9 . .
C4 C9 H9 120.9 . .
O2 C10 O1 121.9(10) . .
O2 C10 C7 121.8(9) . .
O1 C10 C7 116.3(10) . .
O2 C10 Cd1 61.9(6) . .
O1 C10 Cd1 60.7(6) . .
C7 C10 Cd1 171.6(8) . .
C12 C11 N3 108.5(9) . .
C12 C11 H11 125.7 . .
N3 C11 H11 125.7 . .
C11 C12 N4 107.5(9) . .
C11 C12 H12 126.3 . .
N4 C12 H12 126.3 . .
N4 C13 N3 111.0(10) . .
N4 C13 H13 124.5 . .
N3 C13 H13 124.5 . .
C15 C14 N4 121.3(10) . .
C15 C14 C19 119.9(10) . .
N4 C14 C19 118.6(9) . .
C14 C15 C16 118.5(9) . .
C14 C15 H15 120.7 . .
C16 C15 H15 120.7 . .
C17 C16 C15 120.6(10) . .
C17 C16 H16 119.7 . .
C15 C16 H16 119.7 . .
C16 C17 C18 120.7(9) . .
C16 C17 C20 118.6(9) . .
C18 C17 C20 120.7(9) . .
C17 C18 C19 122.0(10) . .
C17 C18 H18 119.0 . .
C19 C18 H18 119.0 . .
C18 C19 C14 118.2(9) . .
C18 C19 H19 120.9 . .
C14 C19 H19 120.9 . .
O3 C20 O4 123.1(9) . .
O3 C20 C17 119.6(10) . .
O4 C20 C17 117.2(9) . .
O3 C20 Cd1 60.8(5) . .
O4 C20 Cd1 62.4(5) . .
C17 C20 Cd1 175.3(7) . .
C22 C21 N5 110.5(10) . .
C22 C21 H21 124.8 . .
N5 C21 H21 124.8 . .
C21 C22 N6 107.3(10) . .
C21 C22 H22 126.3 . .
N6 C22 H22 126.3 . .
N5 C23 N6 113.6(11) . .
N5 C23 H23 123.2 . .
N6 C23 H23 123.2 . .
C25 C24 C29 119.6(15) . .
C25 C24 N6 120.9(10) . .
C29 C24 N6 119.4(14) . .
C26 C25 C24 116.6(11) . .
C26 C25 H25 121.7 . .
C24 C25 H25 121.7 . .
C27 C26 C25 125.3(12) . .
C27 C26 H26 117.3 . .
C25 C26 H26 117.3 . .
C26 C27 C28 117.7(12) . .
C26 C27 C30 123.2(11) . .
C28 C27 C30 118.7(11) . .
C27 C28 C29 120.1(16) . .
C27 C28 H28 120.0 . .
C29 C28 H28 120.0 . .
C28 C29 C24 120(2) . .
C28 C29 H29 119.9 . .
C24 C29 H29 119.9 . .
O5 C30 O6 121.5(10) . .
O5 C30 C27 119.7(10) . .
O6 C30 C27 118.8(9) . .
O5 C30 Cd2 59.0(6) . .
O6 C30 Cd2 62.7(6) . .
C27 C30 Cd2 178.0(8) . .
C32 C31 N7 109.1(10) . .
C32 C31 H31 125.5 . .
N7 C31 H31 125.5 . .
C31 C32 N8 107.6(10) . .
C31 C32 H32 126.2 . .
N8 C32 H32 126.2 . .
N7 C33 N8 109.8(9) . .
N7 C33 H33 125.1 . .
N8 C33 H33 125.1 . .
C39 C34 C35 120.5(12) . .
C39 C34 N8 122.6(10) . .
C35 C34 N8 116.8(10) . .
C36 C35 C34 119.8(11) . .
C36 C35 H35 120.1 . .
C34 C35 H35 120.1 . .
C35 C36 C37 121.4(11) . .
C35 C36 H36 119.3 . .
C37 C36 H36 119.3 . .
C38 C37 C36 118.1(11) . .
C38 C37 C40 121.2(11) . .
C36 C37 C40 120.7(10) . .
C37 C38 C39 118.0(11) . .
C37 C38 H38 121.0 . .
C39 C38 H38 121.0 . .
C34 C39 C38 121.8(10) . .
C34 C39 H39 119.1 . .
C38 C39 H39 119.1 . .
O8 C40 O7 119.0(11) . .
O8 C40 C37 121.2(11) . .
O7 C40 C37 119.5(10) . .
O8 C40 Cd2 60.5(6) . .
O7 C40 Cd2 59.3(6) . .
C37 C40 Cd2 176.2(8) . .
H1W1 O1W H2W1 104(9) . .
H1W2 O2W H2W2 102(15) . .

loop_
_geom_bond_atom_site_label_1
_geom_bond_atom_site_label_2
_geom_bond_distance
_geom_bond_site_symmetry_2
Cd1 N5 2.256(11) 1_756
Cd1 N7 2.268(10) 1_635
Cd1 O1 2.333(11) .
Cd1 O2 2.360(8) .
Cd1 O3 2.362(8) .
Cd1 O4 2.397(8) .
Cd1 C10 2.674(10) .
Cd1 C20 2.705(10) .
Cd2 N1 2.259(12) 1_564
Cd2 N3 2.276(10) .
Cd2 O5 2.337(10) .
Cd2 O7 2.347(9) .
Cd2 O8 2.377(10) .
Cd2 O6 2.417(8) .
Cd2 C30 2.720(11) .
Cd2 C40 2.728(11) .
O1 C10 1.279(13) .
O2 C10 1.203(14) .
O3 C20 1.254(13) .
O4 C20 1.282(14) .
O5 C30 1.232(13) .
O6 C30 1.270(14) .
O7 C40 1.327(15) .
O8 C40 1.231(14) .
N1 C3 1.266(17) .
N1 C1 1.434(16) .
N1 Cd2 2.259(12) 1_546
N2 C3 1.325(17) .
N2 C2 1.347(14) .
N2 C4 1.450(14) .
N3 C13 1.324(15) .
N3 C11 1.366(14) .
N4 C13 1.320(14) .
N4 C12 1.361(14) .
N4 C14 1.418(13) .
N5 C23 1.289(16) .
N5 C21 1.372(16) .
N5 Cd1 2.256(11) 1_354
N6 C23 1.330(16) .
N6 C22 1.373(15) .
N6 C24 1.419(14) .
N7 C33 1.313(15) .
N7 C31 1.379(14) .
N7 Cd1 2.268(10) 1_475
N8 C33 1.360(13) .
N8 C32 1.412(13) .
N8 C34 1.444(15) .
C1 C2 1.296(18) .
C1 H1 0.9300 .
C2 H2 0.9300 .
C3 H3 0.9300 .
C4 C9 1.391(17) .
C4 C5 1.415(17) .
C5 C6 1.445(18) .
C5 H5 0.9300 .
C6 C7 1.285(17) .
C6 H6 0.9300 .
C7 C8 1.414(15) .
C7 C10 1.518(13) .
C8 C9 1.331(16) .
C8 H8 0.9300 .
C9 H9 0.9300 .
C11 C12 1.335(15) .
C11 H11 0.9300 .
C12 H12 0.9300 .
C13 H13 0.9300 .
C14 C15 1.386(15) .
C14 C19 1.421(15) .
C15 C16 1.425(16) .
C15 H15 0.9300 .
C16 C17 1.351(16) .
C16 H16 0.9300 .
C17 C18 1.355(15) .
C17 C20 1.506(13) .
C18 C19 1.384(15) .
C18 H18 0.9300 .
C19 H19 0.9300 .
C21 C22 1.303(18) .
C21 H21 0.9300 .
C22 H22 0.9300 .
C23 H23 0.9300 .
C24 C25 1.387(17) .
C24 C29 1.41(3) .
C25 C26 1.382(18) .
C25 H25 0.9300 .
C26 C27 1.362(17) .
C26 H26 0.9300 .
C27 C28 1.37(2) .
C27 C30 1.466(16) .
C28 C29 1.39(3) .
C28 H28 0.9300 .
C29 H29 0.9300 .
C31 C32 1.306(16) .
C31 H31 0.9300 .
C32 H32 0.9300 .
C33 H33 0.9300 .
C34 C39 1.299(17) .
C34 C35 1.413(15) .
C35 C36 1.346(17) .
C35 H35 0.9300 .
C36 C37 1.420(16) .
C36 H36 0.9300 .
C37 C38 1.395(17) .
C37 C40 1.434(15) .
C38 C39 1.451(17) .
C38 H38 0.9300 .
C39 H39 0.9300 .
O1W H1W1 0.85(6) .
O1W H2W1 0.86(9) .
O2W H1W2 0.86(11) .
O2W H2W2 0.9(2) .
O3W H1W3 0.89(9) .

loop_
_geom_torsion_atom_site_label_1
_geom_torsion_atom_site_label_2
_geom_torsion_atom_site_label_3
_geom_torsion_atom_site_label_4
_geom_torsion
_geom_torsion_site_symmetry_1
N5 Cd1 O1 C10 -6.7(10) 1_756
N7 Cd1 O1 C10 114.8(7) 1_635
O2 Cd1 O1 C10 5.3(6) .
O3 Cd1 O1 C10 -156.8(7) .
O4 Cd1 O1 C10 -101.3(7) .
C20 Cd1 O1 C10 -129.5(7) .
N5 Cd1 O2 C10 167.4(7) 1_756
N7 Cd1 O2 C10 -97.1(8) 1_635
O1 Cd1 O2 C10 -5.6(7) .
O3 Cd1 O2 C10 25.1(10) .
O4 Cd1 O2 C10 71.1(7) .
C20 Cd1 O2 C10 53.0(8) .
N5 Cd1 O3 C20 -79.0(7) 1_756
N7 Cd1 O3 C20 -173.6(7) 1_635
O1 Cd1 O3 C20 81.8(7) .
O2 Cd1 O3 C20 56.9(8) .
O4 Cd1 O3 C20 -1.6(6) .
C10 Cd1 O3 C20 69.4(7) .
N5 Cd1 O4 C20 121.8(6) 1_756
N7 Cd1 O4 C20 14.9(9) 1_635
O1 Cd1 O4 C20 -93.9(6) .
O2 Cd1 O4 C20 -147.0(6) .
O3 Cd1 O4 C20 1.6(6) .
C10 Cd1 O4 C20 -121.8(6) .
N1 Cd2 O5 C30 -6.5(11) 1_564
N3 Cd2 O5 C30 -116.4(8) .
O7 Cd2 O5 C30 99.7(8) .
O8 Cd2 O5 C30 155.9(7) .
O6 Cd2 O5 C30 2.8(7) .
C40 Cd2 O5 C30 129.0(8) .
N1 Cd2 O6 C30 170.9(7) 1_564
N3 Cd2 O6 C30 84.2(7) .
O5 Cd2 O6 C30 -2.7(7) .
O7 Cd2 O6 C30 -94.2(7) .
O8 Cd2 O6 C30 -58.0(9) .
C40 Cd2 O6 C30 -78.0(7) .
N1 Cd2 O7 C40 -124.8(7) 1_564
N3 Cd2 O7 C40 -26.1(9) .
O5 Cd2 O7 C40 96.7(7) .
O8 Cd2 O7 C40 -5.6(6) .
O6 Cd2 O7 C40 151.9(6) .
C30 Cd2 O7 C40 123.7(7) .
N1 Cd2 O8 C40 83.9(9) 1_564
N3 Cd2 O8 C40 172.4(8) .
O5 Cd2 O8 C40 -82.5(8) .
O7 Cd2 O8 C40 6.1(7) .
O6 Cd2 O8 C40 -38.8(11) .
C30 Cd2 O8 C40 -69.0(9) .
N1 Cd2 N3 C13 -62.9(10) 1_564
O5 Cd2 N3 C13 76.9(10) .
O7 Cd2 N3 C13 -163.4(9) .
O8 Cd2 N3 C13 179.8(11) .
O6 Cd2 N3 C13 19.0(11) .
C30 Cd2 N3 C13 50.1(11) .
C40 Cd2 N3 C13 -176.6(10) .
N1 Cd2 N3 C11 94.7(8) 1_564
O5 Cd2 N3 C11 -125.6(8) .
O7 Cd2 N3 C11 -5.9(10) .
O8 Cd2 N3 C11 -22.7(8) .
O6 Cd2 N3 C11 176.5(7) .
C30 Cd2 N3 C11 -152.4(8) .
C40 Cd2 N3 C11 -19.1(9) .
C3 N1 C1 C2 -2.5(16) .
Cd2 N1 C1 C2 164.9(10) 1_546
N1 C1 C2 N2 2.4(16) .
C3 N2 C2 C1 -1.3(16) .
C4 N2 C2 C1 176.1(12) .
C1 N1 C3 N2 1.7(17) .
Cd2 N1 C3 N2 -165.3(9) 1_546
C2 N2 C3 N1 -0.4(18) .
C4 N2 C3 N1 -177.8(12) .
C3 N2 C4 C9 161.5(14) .
C2 N2 C4 C9 -15.4(19) .
C3 N2 C4 C5 -20(2) .
C2 N2 C4 C5 163.0(14) .
C9 C4 C5 C6 -6(2) .
N2 C4 C5 C6 175.2(12) .
C4 C5 C6 C7 7(2) .
C5 C6 C7 C8 -5(2) .
C5 C6 C7 C10 -177.5(12) .
C6 C7 C8 C9 3(2) .
C10 C7 C8 C9 175.8(12) .
C7 C8 C9 C4 -3(2) .
C5 C4 C9 C8 5(2) .
N2 C4 C9 C8 -176.8(12) .
Cd1 O2 C10 O1 10.0(12) .
Cd1 O2 C10 C7 -171.4(10) .
Cd1 O1 C10 O2 -10.1(12) .
Cd1 O1 C10 C7 171.2(9) .
C6 C7 C10 O2 -170.7(13) .
C8 C7 C10 O2 17.2(17) .
C6 C7 C10 O1 8.0(18) .
C8 C7 C10 O1 -164.0(11) .
N5 Cd1 C10 O2 -14.0(8) 1_756
N7 Cd1 C10 O2 95.3(7) 1_635
O1 Cd1 C10 O2 170.3(12) .
O3 Cd1 C10 O2 -163.2(7) .
O4 Cd1 C10 O2 -111.7(7) .
C20 Cd1 C10 O2 -136.4(7) .
N5 Cd1 C10 O1 175.7(7) 1_756
N7 Cd1 C10 O1 -75.0(8) 1_635
O2 Cd1 C10 O1 -170.3(12) .
O3 Cd1 C10 O1 26.5(8) .
O4 Cd1 C10 O1 78.0(7) .
C20 Cd1 C10 O1 53.3(7) .
C13 N3 C11 C12 -1.4(13) .
Cd2 N3 C11 C12 -164.7(8) .
N3 C11 C12 N4 0.3(13) .
C13 N4 C12 C11 0.9(13) .
C14 N4 C12 C11 -179.5(10) .
C12 N4 C13 N3 -1.8(13) .
C14 N4 C13 N3 178.6(9) .
C11 N3 C13 N4 2.0(13) .
Cd2 N3 C13 N4 161.3(7) .
C13 N4 C14 C15 13.7(16) .
C12 N4 C14 C15 -165.8(11) .
C13 N4 C14 C19 -170.7(10) .
C12 N4 C14 C19 9.8(16) .
N4 C14 C15 C16 178.7(10) .
C19 C14 C15 C16 3.2(17) .
C14 C15 C16 C17 -4.1(17) .
C15 C16 C17 C18 2.6(17) .
C15 C16 C17 C20 -177.6(10) .
C16 C17 C18 C19 0.0(18) .
C20 C17 C18 C19 -179.9(11) .
C17 C18 C19 C14 -0.9(18) .
C15 C14 C19 C18 -0.8(17) .
N4 C14 C19 C18 -176.4(10) .
Cd1 O3 C20 O4 3.0(11) .
Cd1 O3 C20 C17 -174.7(8) .
Cd1 O4 C20 O3 -2.9(11) .
Cd1 O4 C20 C17 174.8(8) .
C16 C17 C20 O3 -13.8(15) .
C18 C17 C20 O3 166.1(11) .
C16 C17 C20 O4 168.5(10) .
C18 C17 C20 O4 -11.7(15) .
N5 Cd1 C20 O3 113.1(6) 1_756
N7 Cd1 C20 O3 7.1(7) 1_635
O1 Cd1 C20 O3 -98.3(7) .
O2 Cd1 C20 O3 -142.7(6) .
O4 Cd1 C20 O3 177.2(10) .
C10 Cd1 C20 O3 -120.8(6) .
N5 Cd1 C20 O4 -64.1(7) 1_756
N7 Cd1 C20 O4 -170.1(6) 1_635
O1 Cd1 C20 O4 84.5(6) .
O2 Cd1 C20 O4 40.1(7) .
O3 Cd1 C20 O4 -177.2(10) .
C10 Cd1 C20 O4 62.0(7) .
C23 N5 C21 C22 5.0(16) .
Cd1 N5 C21 C22 -161.5(9) 1_354
N5 C21 C22 N6 -1.7(16) .
C23 N6 C22 C21 -2.2(15) .
C24 N6 C22 C21 177.4(12) .
C21 N5 C23 N6 -6.6(16) .
Cd1 N5 C23 N6 159.3(8) 1_354
C22 N6 C23 N5 5.7(16) .
C24 N6 C23 N5 -173.9(11) .
C23 N6 C24 C25 -158.8(13) .
C22 N6 C24 C25 21.7(19) .
C23 N6 C24 C29 21(2) .
C22 N6 C24 C29 -158.0(18) .
C29 C24 C25 C26 1(2) .
N6 C24 C25 C26 -178.9(11) .
C24 C25 C26 C27 1(2) .
C25 C26 C27 C28 -6(2) .
C25 C26 C27 C30 -178.5(12) .
C26 C27 C28 C29 9(3) .
C30 C27 C28 C29 -178.5(19) .
C27 C28 C29 C24 -7(4) .
C25 C24 C29 C28 2(3) .
N6 C24 C29 C28 -178.3(19) .
Cd2 O5 C30 O6 -5.0(12) .
Cd2 O5 C30 C27 178.3(9) .
Cd2 O6 C30 O5 4.8(12) .
Cd2 O6 C30 C27 -178.5(9) .
C26 C27 C30 O5 -159.9(13) .
C28 C27 C30 O5 27.7(19) .
C26 C27 C30 O6 23.3(18) .
C28 C27 C30 O6 -149.0(14) .
N1 Cd2 C30 O5 175.3(8) 1_564
N3 Cd2 C30 O5 73.4(8) .
O7 Cd2 C30 O5 -84.4(8) .
O8 Cd2 C30 O5 -30.2(9) .
O6 Cd2 C30 O5 -175.2(12) .
C40 Cd2 C30 O5 -57.9(9) .
N1 Cd2 C30 O6 -9.5(8) 1_564
N3 Cd2 C30 O6 -111.4(7) .
O5 Cd2 C30 O6 175.2(12) .
O7 Cd2 C30 O6 90.8(7) .
O8 Cd2 C30 O6 145.0(6) .
C40 Cd2 C30 O6 117.3(7) .
C33 N7 C31 C32 -1.9(15) .
Cd1 N7 C31 C32 169.0(10) 1_475
N7 C31 C32 N8 4.3(15) .
C33 N8 C32 C31 -5.0(15) .
C34 N8 C32 C31 -174.9(11) .
C31 N7 C33 N8 -1.4(13) .
Cd1 N7 C33 N8 -169.8(8) 1_475
C32 N8 C33 N7 3.9(13) .
C34 N8 C33 N7 174.0(9) .
C33 N8 C34 C39 -3.6(17) .
C32 N8 C34 C39 164.3(13) .
C33 N8 C34 C35 173.2(11) .
C32 N8 C34 C35 -18.9(17) .
C39 C34 C35 C36 -8(2) .
N8 C34 C35 C36 175.6(13) .
C34 C35 C36 C37 8(2) .
C35 C36 C37 C38 -3(2) .
C35 C36 C37 C40 174.8(14) .
C36 C37 C38 C39 -2(2) .
C40 C37 C38 C39 -180.0(12) .
C35 C34 C39 C38 2(2) .
N8 C34 C39 C38 179.0(11) .
C37 C38 C39 C34 2(2) .
Cd2 O8 C40 O7 -10.2(11) .
Cd2 O8 C40 C37 176.1(9) .
Cd2 O7 C40 O8 10.3(12) .
Cd2 O7 C40 C37 -175.9(9) .
C38 C37 C40 O8 13.5(18) .
C36 C37 C40 O8 -164.6(13) .
C38 C37 C40 O7 -160.2(12) .
C36 C37 C40 O7 21.7(18) .
N1 Cd2 C40 O8 -108.2(8) 1_564
N3 Cd2 C40 O8 -8.0(8) .
O5 Cd2 C40 O8 103.0(8) .
O7 Cd2 C40 O8 -169.6(12) .
O6 Cd2 C40 O8 156.0(7) .
C30 Cd2 C40 O8 125.8(8) .
N1 Cd2 C40 O7 61.4(7) 1_564
N3 Cd2 C40 O7 161.6(7) .
O5 Cd2 C40 O7 -87.4(7) .
O8 Cd2 C40 O7 169.6(12) .
O6 Cd2 C40 O7 -34.3(8) .
C30 Cd2 C40 O7 -64.6(7) .
